data_2022333
loop_
_publ_author_name
'Honegger, Philipp'
'Roller, Alexander'
'Widhalm, Michael'

_publ_section_title
;
 Synthesis and characterization of enantiopure planar--chiral
 phosphorus-linked diferrocenes
;
_journal_coeditor_code ZO3008
_journal_issue 3
_journal_name_full 'Acta Crystallographica Section C'
_journal_page_first 152
_journal_page_last 160
_journal_paper_doi 10.1107/S2053229621001996
_journal_volume 77
_journal_year 2021
_chemical_absolute_configuration ad
_chemical_formula_iupac '[Fe2 (C5 H5)2 (C20 H19 O P S)]'
_chemical_formula_moiety 'C30 H29 Fe2 O P S'
_chemical_formula_sum 'C30 H29 Fe2 O P S'
_chemical_formula_weight 580.26
_chemical_name_common monovinylmonohydroxyphosphinesulfide
_chemical_name_systematic
'[(2<i>S</i>~p~)-2-Ethenylferrocen-1-yl]{(2<i>S</i>~p~)-2-[(1<i>R</i>)-1-hydroxyethyl]ferrocen-1-yl}phenyl-(<i>S</i>)-phosphane sulfide'
_space_group_crystal_system orthorhombic
_space_group_IT_number 19
_space_group_name_Hall 'P 2ac 2ab'
_space_group_name_H-M_alt 'P 21 21 21'
_atom_sites_solution_hydrogens geom
_atom_sites_solution_primary direct
_audit_creation_method
;
Olex2 1.2
(compiled 2018.05.29 svn.r3508 for OlexSys, GUI svn.r5506)
;
_cell_angle_alpha 90
_cell_angle_beta 90
_cell_angle_gamma 90
_cell_formula_units_Z 8
_cell_length_a 7.5285(3)
_cell_length_b 17.6463(7)
_cell_length_c 39.3333(15)
_cell_measurement_reflns_used 9990
_cell_measurement_temperature 130.0
_cell_measurement_theta_max 29.293
_cell_measurement_theta_min 2.372
_cell_volume 5225.4(4)
_computing_cell_refinement
;
SAINT (Bruker, 2009)
;
_computing_data_collection
;
APEX2 (Bruker, 2009)
;
_computing_data_reduction
;
SAINT (Bruker, 2009)
;
_computing_molecular_graphics
;
OLEX2 (Dolomanov <i>et al.</i>,  2009)
;
_computing_publication_material
;
OLEX2 (Dolomanov <i>et al.</i>,  2009)
;
_computing_structure_refinement
;
SHELXL97 (Sheldrick, 2008)
;
_computing_structure_solution
;
SHELXS97 (Sheldrick, 2008)
;
_diffrn_ambient_temperature 130.0
_diffrn_measured_fraction_theta_full 0.999
_diffrn_measured_fraction_theta_max 0.986
_diffrn_measurement_device_type 'Bruker X8 APEXII'
_diffrn_measurement_method '\f and \w scans'
_diffrn_radiation_monochromator ' '
_diffrn_radiation_probe x-ray
_diffrn_radiation_type MoK\a
_diffrn_radiation_wavelength 0.71073
_diffrn_reflns_av_R_equivalents 0.0445
_diffrn_reflns_av_unetI/netI 0.0570
_diffrn_reflns_limit_h_max 10
_diffrn_reflns_limit_h_min -9
_diffrn_reflns_limit_k_max 24
_diffrn_reflns_limit_k_min -24
_diffrn_reflns_limit_l_max 55
_diffrn_reflns_limit_l_min -49
_diffrn_reflns_number 38763
_diffrn_reflns_theta_full 25.242
_diffrn_reflns_theta_max 30.034
_diffrn_reflns_theta_min 1.035
_diffrn_source 'sealed xray tube'
_diffrn_standards_number 0
_exptl_absorpt_coefficient_mu 1.273
_exptl_absorpt_correction_T_max 0.7460
_exptl_absorpt_correction_T_min 0.6495
_exptl_absorpt_correction_type multi-scan
_exptl_absorpt_process_details
;
(SADABS; Bruker, 2008)
;
_exptl_crystal_colour 'clear orange'
_exptl_crystal_density_diffrn 1.475
_exptl_crystal_description block
_exptl_crystal_F_000 2400
_exptl_crystal_size_max 0.25
_exptl_crystal_size_mid 0.2
_exptl_crystal_size_min 0.17
_refine_diff_density_max 2.079
_refine_diff_density_min -1.798
_refine_ls_abs_structure_details
;
Flack <i>x</i> determined using 4140 quotients [(I+)-(I-)]/[(I+)+(I-)]
(Parsons <i>et al.</i>,  2013)
;
_refine_ls_abs_structure_Flack -0.010(7)
_refine_ls_extinction_method none
_refine_ls_goodness_of_fit_ref 1.037
_refine_ls_hydrogen_treatment constr
_refine_ls_matrix_type full
_refine_ls_number_parameters 635
_refine_ls_number_reflns 14944
_refine_ls_number_restraints 1
_refine_ls_restrained_S_all 1.037
_refine_ls_R_factor_all 0.0747
_refine_ls_R_factor_gt 0.0555
_refine_ls_shift/su_max 0.001
_refine_ls_shift/su_mean 0.000
_refine_ls_structure_factor_coef Fsqd
_refine_ls_weighting_details 'w=1/[\s^2^(Fo^2^)+(0.0521P)^2^+6.8960P] where P=(Fo^2^+2Fc^2^)/3'
_refine_ls_weighting_scheme calc
_refine_ls_wR_factor_gt 0.1256
_refine_ls_wR_factor_ref 0.1367
_reflns_number_gt 11780
_reflns_number_total 14944
_reflns_threshold_expression 'I > 2\s(I)'
_cod_data_source_file zo3008sup1.cif
_cod_data_source_block 8b
_cod_depositor_comments 'Adding full bibliography for 2022331--2022336.cif.'
_cod_database_code 2022333
_cod_database_fobs_code 2022333
_shelx_space_group_comment
;
The symmetry employed for this shelxl refinement is uniquely defined
by the following loop, which should always be used as a source of
symmetry information in preference to the above space-group names.
They are only intended as comments.
;
_shelx_estimated_absorpt_t_min 0.741
_shelx_estimated_absorpt_t_max 0.813

loop_
_space_group_symop_operation_xyz
'x, y, z'
'-x+1/2, -y, z+1/2'
'x+1/2, -y+1/2, -z'
'-x, y+1/2, -z+1/2'

loop_
_atom_site_type_symbol
_atom_site_label
_atom_site_fract_x
_atom_site_fract_y
_atom_site_fract_z
_atom_site_U_iso_or_equiv
_atom_site_adp_type
_atom_site_calc_flag
_atom_site_occupancy
_atom_site_disorder_assembly
_atom_site_disorder_group
Fe Fe1A 0.72689(11) 0.58337(4) 0.56427(2) 0.02723(17) Uani d 1 . .
Fe Fe2A 0.90817(12) 0.50676(5) 0.41673(2) 0.03364(19) Uani d 1 . .
S S1A 0.4437(2) 0.55690(8) 0.47076(4) 0.0329(3) Uani d 1 . .
P P1A 0.63867(18) 0.49477(7) 0.48811(3) 0.0215(2) Uani d 1 . .
O O1A 0.4921(7) 0.3319(3) 0.42896(12) 0.0496(12) Uani d 1 . .
H H1A 0.481829 0.339883 0.449923 0.074 Uiso calc 1 . .
C C1A 0.7859(7) 0.5377(3) 0.51848(12) 0.0249(10) Uani d 1 . .
C C2A 0.8462(8) 0.6159(3) 0.52000(13) 0.0319(12) Uani d 1 . .
C C3A 0.9682(9) 0.6202(4) 0.54785(15) 0.0399(14) Uani d 1 . .
H H3A 1.027855 0.664803 0.555144 0.048 Uiso calc 1 . .
C C4A 0.9862(8) 0.5476(4) 0.56284(15) 0.0368(13) Uani d 1 . .
H H4A 1.060591 0.535142 0.581538 0.044 Uiso calc 1 . .
C C5A 0.8742(7) 0.4968(3) 0.54515(13) 0.0294(11) Uani d 1 . .
H H5A 0.859724 0.444446 0.550079 0.035 Uiso calc 1 . .
C C6A 0.4564(8) 0.5854(3) 0.56956(14) 0.0354(12) Uani d 1 . .
H H6A 0.371524 0.568517 0.553370 0.042 Uiso calc 1 . .
C C7A 0.5267(9) 0.6602(3) 0.57211(15) 0.0388(14) Uani d 1 . .
H H7A 0.497184 0.701982 0.557971 0.047 Uiso calc 1 . .
C C8A 0.6488(9) 0.6610(3) 0.59955(15) 0.0388(14) Uani d 1 . .
H H8A 0.715712 0.703531 0.606930 0.047 Uiso calc 1 . .
C C9A 0.6541(8) 0.5874(4) 0.61417(14) 0.0362(12) Uani d 1 . .
H H9A 0.724229 0.572079 0.633029 0.043 Uiso calc 1 . .
C C10A 0.5349(8) 0.5409(3) 0.59534(14) 0.0355(13) Uani d 1 . .
H H10A 0.512097 0.488778 0.599418 0.043 Uiso calc 1 . .
C C11A 0.7839(10) 0.6800(3) 0.49998(16) 0.0434(15) Uani d 1 . .
H H11A 0.702283 0.669007 0.482224 0.052 Uiso calc 1 . .
C C12A 0.8284(12) 0.7509(4) 0.5039(2) 0.063(2) Uani d 1 . .
H H12A 0.909615 0.764937 0.521286 0.076 Uiso calc 1 . .
H H12B 0.779709 0.788540 0.489354 0.076 Uiso calc 1 . .
C C15A 0.7888(7) 0.4568(3) 0.45709(12) 0.0228(9) Uani d 1 . .
C C16A 0.7459(7) 0.4173(3) 0.42600(12) 0.0267(10) Uani d 1 . .
C C17A 0.9091(8) 0.3920(3) 0.41194(14) 0.0342(12) Uani d 1 . .
H H17A 0.920726 0.364127 0.391387 0.041 Uiso calc 1 . .
C C18A 1.0508(8) 0.4141(3) 0.43292(16) 0.0376(13) Uani d 1 . .
H H18A 1.172981 0.403694 0.429057 0.045 Uiso calc 1 . .
C C19A 0.9793(7) 0.4550(3) 0.46105(14) 0.0307(11) Uani d 1 . .
H H19A 1.045205 0.477083 0.479122 0.037 Uiso calc 1 . .
C C20A 0.8220(12) 0.6174(4) 0.41152(19) 0.056(2) Uani d 1 . .
H H20A 0.736712 0.642900 0.425144 0.067 Uiso calc 1 . .
C C21A 0.7885(12) 0.5742(4) 0.38160(17) 0.059(2) Uani d 1 . .
H H21A 0.674693 0.565730 0.371867 0.070 Uiso calc 1 . .
C C22A 0.9473(14) 0.5464(5) 0.36890(19) 0.068(3) Uani d 1 . .
H H22A 0.961400 0.516048 0.349142 0.082 Uiso calc 1 . .
C C23A 1.0842(12) 0.5715(5) 0.3907(2) 0.067(2) Uani d 1 . .
H H23A 1.207123 0.560776 0.387988 0.080 Uiso calc 1 . .
C C24A 1.0091(13) 0.6148(4) 0.4169(2) 0.064(2) Uani d 1 . .
H H24A 1.071804 0.638125 0.435086 0.077 Uiso calc 1 . .
C C25A 0.5625(9) 0.3995(3) 0.41240(15) 0.0395(14) Uani d 1 . .
H H25A 0.482977 0.442919 0.418328 0.047 Uiso calc 1 . .
C C26A 0.5476(13) 0.3864(5) 0.37579(18) 0.068(2) Uani d 1 . .
H H26A 0.600296 0.429109 0.363484 0.102 Uiso calc 1 . .
H H26B 0.422028 0.381616 0.369580 0.102 Uiso calc 1 . .
H H26C 0.610430 0.339620 0.369791 0.102 Uiso calc 1 . .
C C34A 0.5525(8) 0.4108(3) 0.50942(12) 0.0263(10) Uani d 1 . .
C C35A 0.6566(9) 0.3457(3) 0.51330(14) 0.0356(13) Uani d 1 . .
H H35A 0.774718 0.344963 0.504835 0.043 Uiso calc 1 . .
C C36A 0.5878(11) 0.2816(3) 0.52957(15) 0.0460(17) Uani d 1 . .
H H36A 0.659011 0.237537 0.532309 0.055 Uiso calc 1 . .
C C37A 0.4154(11) 0.2828(4) 0.54164(15) 0.0497(18) Uani d 1 . .
H H37A 0.367680 0.239471 0.552681 0.060 Uiso calc 1 . .
C C38A 0.3126(10) 0.3468(4) 0.53767(16) 0.0473(17) Uani d 1 . .
H H38A 0.194223 0.347044 0.546014 0.057 Uiso calc 1 . .
C C39A 0.3786(8) 0.4105(3) 0.52181(14) 0.0345(12) Uani d 1 . .
H H39A 0.306022 0.454216 0.519319 0.041 Uiso calc 1 . .
Fe Fe1B 0.26525(12) 0.28793(6) 0.17616(3) 0.0465(3) Uani d 1 . .
Fe Fe2B 0.08660(14) 0.18732(5) 0.32286(2) 0.0406(2) Uani d 1 . .
S S1B 0.5324(2) 0.27642(8) 0.27046(4) 0.0373(3) Uani d 1 . .
P P1B 0.36294(19) 0.20308(7) 0.25184(4) 0.0276(3) Uani d 1 . .
O O1B 0.5684(10) 0.0491(7) 0.3061(2) 0.146(5) Uani d 1 . .
H H1B 0.541816 0.050393 0.285400 0.219 Uiso calc 1 . .
C C1B 0.2073(7) 0.2372(3) 0.22072(14) 0.0306(11) Uani d 1 . .
C C2B 0.1185(8) 0.3093(3) 0.21902(16) 0.0376(13) Uani d 1 . .
C C3B 0.0059(8) 0.3084(4) 0.18994(17) 0.0412(15) Uani d 1 . .
H H3B -0.068780 0.348483 0.182527 0.049 Uiso calc 1 . .
C C4B 0.0253(9) 0.2368(4) 0.17407(17) 0.0463(16) Uani d 1 . .
H H4B -0.034289 0.221283 0.153948 0.056 Uiso calc 1 . .
C C5B 0.1462(8) 0.1919(4) 0.19258(15) 0.0380(13) Uani d 1 . .
H H5B 0.180846 0.141432 0.187474 0.046 Uiso calc 1 . .
C C6B 0.5317(9) 0.3057(6) 0.1728(3) 0.077(3) Uani d 1 . .
H H6B 0.616455 0.294239 0.189959 0.092 Uiso calc 1 . .
C C7B 0.4419(11) 0.3746(6) 0.1698(2) 0.079(3) Uani d 1 . .
H H7B 0.453339 0.417800 0.184019 0.095 Uiso calc 1 . .
C C8B 0.3284(10) 0.3667(6) 0.1405(2) 0.077(3) Uani d 1 . .
H H8B 0.250993 0.404793 0.132038 0.092 Uiso calc 1 . .
C C9B 0.3492(12) 0.2946(7) 0.1265(2) 0.076(3) Uani d 1 . .
H H9B 0.288574 0.275542 0.107075 0.092 Uiso calc 1 . .
C C10B 0.4776(12) 0.2543(7) 0.1463(3) 0.083(3) Uani d 1 . .
H H10B 0.518752 0.204057 0.142677 0.100 Uiso calc 1 . .
C C11B 0.1372(10) 0.3735(3) 0.24254(19) 0.0456(16) Uani d 1 . .
H H11B 0.243928 0.378078 0.255245 0.055 Uiso calc 1 . .
C C12B 0.0112(13) 0.4253(4) 0.2468(3) 0.071(2) Uani d 1 . .
H H12C -0.096649 0.421812 0.234374 0.086 Uiso calc 1 . .
H H12D 0.028965 0.465902 0.262315 0.086 Uiso calc 1 . .
C C15B 0.2279(8) 0.1535(3) 0.28203(14) 0.0305(11) Uani d 1 . .
C C16B 0.2868(10) 0.1137(3) 0.31220(16) 0.0437(15) Uani d 1 . .
C C17B 0.1361(10) 0.0741(4) 0.32479(17) 0.0471(16) Uani d 1 . .
H H17B 0.135397 0.043146 0.344550 0.056 Uiso calc 1 . .
C C18B -0.0110(9) 0.0873(4) 0.30393(15) 0.0404(14) Uani d 1 . .
H H18B -0.127006 0.067313 0.307058 0.049 Uiso calc 1 . .
C C19B 0.0442(8) 0.1361(3) 0.27724(14) 0.0337(12) Uani d 1 . .
H H19B -0.028663 0.154085 0.259240 0.040 Uiso calc 1 . .
C C20B 0.1274(11) 0.2999(4) 0.3314(2) 0.0533(18) Uani d 1 . .
H H20B 0.207787 0.331261 0.319193 0.064 Uiso calc 1 . .
C C21B 0.1659(18) 0.2564(5) 0.3615(2) 0.087(4) Uani d 1 . .
H H21B 0.276115 0.253832 0.373252 0.104 Uiso calc 1 . .
C C22B 0.009(3) 0.2188(6) 0.3701(2) 0.124(7) Uani d 1 . .
H H22B -0.005504 0.185628 0.388905 0.149 Uiso calc 1 . .
C C23B -0.1198(18) 0.2371(6) 0.3472(3) 0.103(5) Uani d 1 . .
H H23B -0.238357 0.218687 0.347330 0.123 Uiso calc 1 . .
C C24B -0.0492(12) 0.2871(5) 0.3236(2) 0.062(2) Uani d 1 . .
H H24B -0.112028 0.309028 0.305134 0.074 Uiso calc 1 . .
C C25B 0.4773(14) 0.1103(5) 0.3239(3) 0.085(3) Uani d 1 . .
H H25B 0.537917 0.159761 0.319410 0.103 Uiso calc 1 . .
C C26B 0.4888(14) 0.0901(5) 0.3619(2) 0.080(3) Uani d 1 . .
H H26D 0.422548 0.127650 0.375211 0.119 Uiso calc 1 . .
H H26E 0.613428 0.090148 0.369085 0.119 Uiso calc 1 . .
H H26F 0.437638 0.039739 0.365642 0.119 Uiso calc 1 . .
C C34B 0.4751(8) 0.1251(3) 0.22994(14) 0.0297(11) Uani d 1 . .
C C35B 0.3919(9) 0.0551(3) 0.22620(16) 0.0396(13) Uani d 1 . .
H H35B 0.276944 0.047290 0.235515 0.048 Uiso calc 1 . .
C C36B 0.4760(10) -0.0031(4) 0.20895(18) 0.0487(16) Uani d 1 . .
H H36B 0.420204 -0.051125 0.206828 0.058 Uiso calc 1 . .
C C37B 0.6413(10) 0.0091(4) 0.19488(18) 0.0491(16) Uani d 1 . .
H H37B 0.697762 -0.030307 0.182485 0.059 Uiso calc 1 . .
C C38B 0.7259(10) 0.0783(4) 0.19864(17) 0.0474(15) Uani d 1 . .
H H38B 0.840391 0.086177 0.189128 0.057 Uiso calc 1 . .
C C39B 0.6420(8) 0.1360(3) 0.21639(14) 0.0344(12) Uani d 1 . .
H H39B 0.699993 0.183439 0.219237 0.041 Uiso calc 1 . .

loop_
_atom_site_aniso_label
_atom_site_aniso_U_11
_atom_site_aniso_U_22
_atom_site_aniso_U_33
_atom_site_aniso_U_12
_atom_site_aniso_U_13
_atom_site_aniso_U_23
Fe1A 0.0270(4) 0.0313(3) 0.0234(3) -0.0057(3) 0.0012(3) -0.0056(3)
Fe2A 0.0356(4) 0.0386(4) 0.0267(4) -0.0072(4) 0.0068(4) 0.0052(3)
S1A 0.0298(7) 0.0314(6) 0.0374(7) 0.0090(6) -0.0027(6) 0.0018(5)
P1A 0.0220(6) 0.0218(5) 0.0208(5) -0.0001(5) -0.0001(5) 0.0003(4)
O1A 0.047(3) 0.053(3) 0.048(3) -0.015(2) -0.005(2) 0.000(2)
C1A 0.024(2) 0.030(2) 0.021(2) -0.003(2) 0.003(2) 0.0002(17)
C2A 0.035(3) 0.035(2) 0.025(2) -0.013(2) 0.005(2) -0.006(2)
C3A 0.037(3) 0.050(3) 0.033(3) -0.018(3) 0.004(3) -0.010(3)
C4A 0.026(3) 0.056(3) 0.028(3) -0.005(3) -0.001(2) -0.004(3)
C5A 0.026(3) 0.038(3) 0.024(2) 0.003(2) -0.003(2) 0.001(2)
C6A 0.027(3) 0.047(3) 0.032(3) 0.000(3) 0.007(2) -0.013(2)
C7A 0.041(3) 0.045(3) 0.031(3) 0.007(3) 0.007(3) -0.004(2)
C8A 0.046(4) 0.039(3) 0.032(3) -0.007(3) 0.005(3) -0.013(2)
C9A 0.038(3) 0.048(3) 0.022(2) -0.001(3) -0.001(2) -0.002(2)
C10A 0.035(3) 0.043(3) 0.029(3) -0.002(3) 0.008(2) -0.002(2)
C11A 0.058(4) 0.035(3) 0.037(3) -0.011(3) 0.006(3) 0.002(2)
C12A 0.070(6) 0.042(3) 0.077(5) -0.022(4) -0.010(5) 0.006(3)
C15A 0.023(2) 0.025(2) 0.020(2) 0.002(2) 0.004(2) 0.0043(17)
C16A 0.027(3) 0.030(2) 0.023(2) -0.001(2) 0.000(2) 0.0026(18)
C17A 0.037(3) 0.037(3) 0.028(3) 0.001(3) 0.007(3) -0.003(2)
C18A 0.027(3) 0.044(3) 0.042(3) 0.004(3) 0.009(3) -0.003(3)
C19A 0.024(3) 0.038(3) 0.031(3) -0.001(2) -0.003(2) -0.001(2)
C20A 0.077(6) 0.040(3) 0.050(4) -0.005(4) 0.010(4) 0.019(3)
C21A 0.071(5) 0.067(4) 0.037(3) -0.012(4) -0.001(4) 0.027(3)
C22A 0.106(8) 0.063(4) 0.036(4) -0.018(5) 0.019(5) 0.015(3)
C23A 0.061(5) 0.065(5) 0.074(5) -0.021(4) 0.026(5) 0.026(4)
C24A 0.078(6) 0.048(4) 0.066(5) -0.027(4) 0.005(5) 0.016(4)
C25A 0.037(3) 0.044(3) 0.037(3) -0.001(3) -0.010(3) -0.003(2)
C26A 0.072(6) 0.087(6) 0.044(4) -0.020(5) -0.020(4) 0.000(4)
C34A 0.035(3) 0.026(2) 0.018(2) -0.006(2) 0.000(2) -0.0009(17)
C35A 0.046(3) 0.029(2) 0.032(3) -0.001(2) 0.001(3) 0.001(2)
C36A 0.074(5) 0.028(2) 0.036(3) -0.006(3) -0.004(4) 0.002(2)
C37A 0.075(5) 0.043(3) 0.031(3) -0.032(4) 0.000(3) 0.007(2)
C38A 0.048(4) 0.060(4) 0.034(3) -0.024(3) 0.002(3) 0.000(3)
C39A 0.031(3) 0.039(3) 0.034(3) -0.008(3) -0.001(2) -0.004(2)
Fe1B 0.0244(4) 0.0691(6) 0.0460(5) -0.0012(4) 0.0028(4) 0.0336(5)
Fe2B 0.0566(6) 0.0410(4) 0.0242(4) -0.0133(4) 0.0019(4) -0.0041(3)
S1B 0.0309(7) 0.0297(6) 0.0515(9) -0.0042(6) -0.0037(7) 0.0023(6)
P1B 0.0249(7) 0.0259(5) 0.0320(7) -0.0017(5) 0.0000(6) 0.0063(5)
O1B 0.063(5) 0.275(12) 0.100(6) 0.064(7) 0.015(4) 0.114(7)
C1B 0.024(3) 0.035(3) 0.033(3) 0.001(2) 0.006(2) 0.010(2)
C2B 0.027(3) 0.037(3) 0.049(3) -0.001(2) -0.003(3) 0.017(2)
C3B 0.024(3) 0.052(3) 0.048(3) 0.000(3) 0.000(3) 0.025(3)
C4B 0.030(3) 0.072(4) 0.037(3) -0.002(3) -0.002(3) 0.018(3)
C5B 0.034(3) 0.046(3) 0.034(3) -0.004(3) 0.003(3) 0.007(2)
C6B 0.023(3) 0.119(7) 0.088(6) -0.004(4) 0.009(4) 0.073(6)
C7B 0.046(5) 0.100(6) 0.090(7) -0.021(5) 0.002(5) 0.061(5)
C8B 0.031(4) 0.128(8) 0.070(6) -0.004(5) 0.002(4) 0.074(6)
C9B 0.056(5) 0.120(8) 0.053(5) -0.001(6) 0.010(4) 0.044(5)
C10B 0.042(5) 0.133(9) 0.075(6) 0.015(6) 0.019(5) 0.052(6)
C11B 0.041(4) 0.027(2) 0.068(4) 0.003(3) -0.013(3) 0.006(3)
C12B 0.066(6) 0.047(4) 0.101(7) 0.017(4) -0.025(5) -0.005(4)
C15B 0.031(3) 0.028(2) 0.032(3) -0.005(2) -0.001(2) 0.0065(19)
C16B 0.048(4) 0.039(3) 0.044(3) -0.009(3) -0.008(3) 0.019(3)
C17B 0.054(4) 0.049(3) 0.038(3) -0.015(3) 0.004(3) 0.012(3)
C18B 0.041(3) 0.044(3) 0.036(3) -0.015(3) 0.008(3) -0.003(3)
C19B 0.033(3) 0.040(3) 0.028(3) -0.005(3) 0.004(2) -0.005(2)
C20B 0.056(4) 0.040(3) 0.064(5) -0.011(3) -0.001(4) -0.011(3)
C21B 0.137(10) 0.057(5) 0.066(6) 0.007(6) -0.056(6) -0.030(4)
C22B 0.26(2) 0.063(5) 0.044(5) -0.046(9) 0.052(8) -0.030(4)
C23B 0.112(9) 0.096(7) 0.101(8) -0.040(7) 0.067(8) -0.070(7)
C24B 0.063(5) 0.066(4) 0.055(4) 0.000(4) -0.001(4) -0.027(4)
C25B 0.075(6) 0.076(5) 0.105(8) -0.020(5) -0.041(6) 0.061(6)
C26B 0.090(7) 0.061(5) 0.088(6) -0.018(5) -0.053(6) 0.033(4)
C34B 0.031(3) 0.030(2) 0.028(3) 0.002(2) -0.002(2) 0.007(2)
C35B 0.041(3) 0.032(2) 0.046(3) -0.003(3) 0.001(3) 0.004(2)
C36B 0.057(4) 0.033(3) 0.056(4) 0.003(3) 0.002(3) 0.000(3)
C37B 0.057(4) 0.042(3) 0.048(4) 0.011(3) 0.007(3) -0.004(3)
C38B 0.047(4) 0.051(3) 0.045(3) 0.001(3) 0.015(3) 0.001(3)
C39B 0.036(3) 0.036(3) 0.031(3) -0.002(3) 0.001(3) 0.005(2)

loop_
_atom_type_symbol
_atom_type_description
_atom_type_scat_dispersion_real
_atom_type_scat_dispersion_imag
_atom_type_scat_source
C C 0.0033 0.0016 'International Tables Vol C Tables 4.2.6.8 and 6.1.1.4'
H H 0.0000 0.0000 'International Tables Vol C Tables 4.2.6.8 and 6.1.1.4'
Fe Fe 0.3463 0.8444 'International Tables Vol C Tables 4.2.6.8 and 6.1.1.4'
O O 0.0106 0.0060 'International Tables Vol C Tables 4.2.6.8 and 6.1.1.4'
P P 0.1023 0.0942 'International Tables Vol C Tables 4.2.6.8 and 6.1.1.4'
S S 0.1246 0.1234 'International Tables Vol C Tables 4.2.6.8 and 6.1.1.4'

loop_
_geom_angle_atom_site_label_1
_geom_angle_atom_site_label_2
_geom_angle_atom_site_label_3
_geom_angle_site_symmetry_1
_geom_angle_site_symmetry_3
_geom_angle
_geom_angle_publ_flag
C1A Fe1A C2A . . 41.91(19) ?
C1A Fe1A C3A . . 69.4(2) ?
C1A Fe1A C4A . . 69.1(2) ?
C1A Fe1A C5A . . 41.5(2) ?
C1A Fe1A C6A . . 108.4(2) ?
C1A Fe1A C7A . . 124.0(2) ?
C1A Fe1A C8A . . 159.8(2) ?
C1A Fe1A C9A . . 158.5(2) ?
C1A Fe1A C10A . . 123.0(2) ?
C2A Fe1A C4A . . 69.2(3) ?
C2A Fe1A C6A . . 121.3(2) ?
C2A Fe1A C7A . . 105.4(2) ?
C3A Fe1A C2A . . 41.1(2) ?
C3A Fe1A C4A . . 40.6(3) ?
C3A Fe1A C6A . . 156.2(3) ?
C3A Fe1A C7A . . 119.5(3) ?
C3A Fe1A C8A . . 105.0(3) ?
C3A Fe1A C9A . . 122.3(2) ?
C3A Fe1A C10A . . 160.4(3) ?
C5A Fe1A C2A . . 69.9(2) ?
C5A Fe1A C3A . . 68.6(2) ?
C5A Fe1A C4A . . 40.5(2) ?
C5A Fe1A C6A . . 126.4(2) ?
C5A Fe1A C7A . . 162.5(2) ?
C5A Fe1A C8A . . 156.3(2) ?
C5A Fe1A C9A . . 122.0(2) ?
C5A Fe1A C10A . . 109.5(2) ?
C6A Fe1A C4A . . 162.6(3) ?
C6A Fe1A C7A . . 40.7(2) ?
C7A Fe1A C4A . . 155.0(3) ?
C8A Fe1A C2A . . 121.3(2) ?
C8A Fe1A C4A . . 120.0(3) ?
C8A Fe1A C6A . . 68.4(3) ?
C8A Fe1A C7A . . 40.6(3) ?
C8A Fe1A C9A . . 40.8(2) ?
C9A Fe1A C2A . . 158.3(2) ?
C9A Fe1A C4A . . 107.0(2) ?
C9A Fe1A C6A . . 68.5(2) ?
C9A Fe1A C7A . . 68.6(2) ?
C10A Fe1A C2A . . 158.1(2) ?
C10A Fe1A C4A . . 125.3(2) ?
C10A Fe1A C6A . . 40.5(2) ?
C10A Fe1A C7A . . 68.4(3) ?
C10A Fe1A C8A . . 68.5(2) ?
C10A Fe1A C9A . . 40.9(2) ?
C15A Fe2A C16A . . 41.73(19) ?
C15A Fe2A C17A . . 69.0(2) ?
C15A Fe2A C18A . . 69.1(2) ?
C15A Fe2A C19A . . 41.6(2) ?
C15A Fe2A C20A . . 110.4(3) ?
C15A Fe2A C21A . . 126.2(3) ?
C15A Fe2A C22A . . 160.2(3) ?
C15A Fe2A C23A . . 158.6(3) ?
C15A Fe2A C24A . . 124.4(3) ?
C16A Fe2A C17A . . 40.9(2) ?
C16A Fe2A C18A . . 68.9(2) ?
C16A Fe2A C19A . . 69.9(2) ?
C16A Fe2A C20A . . 124.3(3) ?
C16A Fe2A C21A . . 108.1(3) ?
C16A Fe2A C22A . . 121.5(3) ?
C16A Fe2A C24A . . 160.9(3) ?
C17A Fe2A C18A . . 40.1(2) ?
C17A Fe2A C19A . . 68.4(2) ?
C17A Fe2A C20A . . 158.8(3) ?
C17A Fe2A C24A . . 157.5(3) ?
C18A Fe2A C20A . . 160.9(3) ?
C19A Fe2A C18A . . 40.8(2) ?
C19A Fe2A C20A . . 126.2(3) ?
C19A Fe2A C24A . . 108.4(3) ?
C21A Fe2A C17A . . 121.4(3) ?
C21A Fe2A C18A . . 155.0(3) ?
C21A Fe2A C19A . . 163.5(3) ?
C21A Fe2A C20A . . 40.6(3) ?
C21A Fe2A C24A . . 67.9(3) ?
C22A Fe2A C17A . . 104.9(3) ?
C22A Fe2A C18A . . 119.0(3) ?
C22A Fe2A C19A . . 155.4(4) ?
C22A Fe2A C20A . . 68.1(3) ?
C22A Fe2A C21A . . 39.9(4) ?
C22A Fe2A C24A . . 68.2(3) ?
C23A Fe2A C16A . . 157.3(3) ?
C23A Fe2A C17A . . 120.8(3) ?
C23A Fe2A C18A . . 105.2(3) ?
C23A Fe2A C19A . . 120.8(3) ?
C23A Fe2A C20A . . 67.9(3) ?
C23A Fe2A C21A . . 67.5(4) ?
C23A Fe2A C22A . . 40.7(4) ?
C23A Fe2A C24A . . 40.3(3) ?
C24A Fe2A C18A . . 122.9(3) ?
C24A Fe2A C20A . . 40.5(3) ?
C1A P1A S1A . . 117.33(18) ?
C1A P1A C34A . . 104.9(2) ?
C15A P1A S1A . . 116.44(17) ?
C15A P1A C1A . . 102.8(2) ?
C15A P1A C34A . . 103.5(2) ?
C34A P1A S1A . . 110.5(2) ?
C25A O1A H1A . . 109.5 ?
P1A C1A Fe1A . . 128.6(3) ?
C2A C1A Fe1A . . 69.7(3) ?
C2A C1A P1A . . 128.3(4) ?
C5A C1A Fe1A . . 69.6(3) ?
C5A C1A P1A . . 124.0(4) ?
C5A C1A C2A . . 107.6(5) ?
C1A C2A Fe1A . . 68.4(3) ?
C1A C2A C11A . . 127.9(5) ?
C3A C2A Fe1A . . 69.2(3) ?
C3A C2A C1A . . 106.4(5) ?
C3A C2A C11A . . 125.4(5) ?
C11A C2A Fe1A . . 122.5(5) ?
Fe1A C3A H3A . . 126.2 ?
C2A C3A Fe1A . . 69.7(3) ?
C2A C3A H3A . . 125.3 ?
C4A C3A Fe1A . . 70.4(3) ?
C4A C3A C2A . . 109.3(5) ?
C4A C3A H3A . . 125.3 ?
Fe1A C4A H4A . . 127.6 ?
C3A C4A Fe1A . . 69.0(4) ?
C3A C4A H4A . . 125.9 ?
C5A C4A Fe1A . . 69.0(3) ?
C5A C4A C3A . . 108.2(5) ?
C5A C4A H4A . . 125.9 ?
Fe1A C5A H5A . . 126.4 ?
C1A C5A Fe1A . . 68.9(3) ?
C1A C5A H5A . . 125.8 ?
C4A C5A Fe1A . . 70.5(3) ?
C4A C5A C1A . . 108.5(5) ?
C4A C5A H5A . . 125.8 ?
Fe1A C6A H6A . . 126.5 ?
C7A C6A Fe1A . . 69.8(3) ?
C7A C6A H6A . . 126.0 ?
C10A C6A Fe1A . . 69.3(3) ?
C10A C6A H6A . . 126.0 ?
C10A C6A C7A . . 108.0(5) ?
Fe1A C7A H7A . . 126.7 ?
C6A C7A Fe1A . . 69.5(3) ?
C6A C7A H7A . . 126.2 ?
C8A C7A Fe1A . . 69.2(4) ?
C8A C7A C6A . . 107.7(5) ?
C8A C7A H7A . . 126.2 ?
Fe1A C8A H8A . . 125.9 ?
C7A C8A Fe1A . . 70.2(3) ?
C7A C8A H8A . . 125.7 ?
C7A C8A C9A . . 108.5(5) ?
C9A C8A Fe1A . . 69.7(3) ?
C9A C8A H8A . . 125.7 ?
Fe1A C9A H9A . . 126.3 ?
C8A C9A Fe1A . . 69.5(3) ?
C8A C9A H9A . . 126.3 ?
C8A C9A C10A . . 107.3(5) ?
C10A C9A Fe1A . . 69.4(3) ?
C10A C9A H9A . . 126.3 ?
Fe1A C10A H10A . . 125.9 ?
C6A C10A Fe1A . . 70.2(3) ?
C6A C10A C9A . . 108.5(5) ?
C6A C10A H10A . . 125.8 ?
C9A C10A Fe1A . . 69.7(3) ?
C9A C10A H10A . . 125.8 ?
C2A C11A H11A . . 116.6 ?
C12A C11A C2A . . 126.8(7) ?
C12A C11A H11A . . 116.6 ?
C11A C12A H12A . . 120.0 ?
C11A C12A H12B . . 120.0 ?
H12A C12A H12B . . 120.0 ?
P1A C15A Fe2A . . 130.6(3) ?
C16A C15A Fe2A . . 69.2(3) ?
C16A C15A P1A . . 128.0(4) ?
C19A C15A Fe2A . . 69.7(3) ?
C19A C15A P1A . . 124.2(4) ?
C19A C15A C16A . . 107.7(5) ?
C15A C16A Fe2A . . 69.0(3) ?
C15A C16A C25A . . 127.1(5) ?
C17A C16A Fe2A . . 69.8(3) ?
C17A C16A C15A . . 106.8(5) ?
C17A C16A C25A . . 125.9(5) ?
C25A C16A Fe2A . . 130.4(4) ?
Fe2A C17A H17A . . 126.4 ?
C16A C17A Fe2A . . 69.3(3) ?
C16A C17A H17A . . 125.0 ?
C18A C17A Fe2A . . 70.8(3) ?
C18A C17A C16A . . 109.9(5) ?
C18A C17A H17A . . 125.0 ?
Fe2A C18A H18A . . 127.6 ?
C17A C18A Fe2A . . 69.1(3) ?
C17A C18A H18A . . 126.0 ?
C17A C18A C19A . . 108.1(5) ?
C19A C18A Fe2A . . 69.0(3) ?
C19A C18A H18A . . 126.0 ?
Fe2A C19A H19A . . 126.4 ?
C15A C19A Fe2A . . 68.7(3) ?
C15A C19A H19A . . 126.2 ?
C18A C19A Fe2A . . 70.3(3) ?
C18A C19A C15A . . 107.6(5) ?
C18A C19A H19A . . 126.2 ?
Fe2A C20A H20A . . 127.1 ?
C21A C20A Fe2A . . 68.4(4) ?
C21A C20A H20A . . 126.8 ?
C21A C20A C24A . . 106.3(8) ?
C24A C20A Fe2A . . 69.2(5) ?
C24A C20A H20A . . 126.8 ?
Fe2A C21A H21A . . 125.5 ?
C20A C21A Fe2A . . 70.9(4) ?
C20A C21A H21A . . 125.2 ?
C22A C21A Fe2A . . 69.9(5) ?
C22A C21A C20A . . 109.5(8) ?
C22A C21A H21A . . 125.2 ?
Fe2A C22A H22A . . 125.5 ?
C21A C22A Fe2A . . 70.3(4) ?
C21A C22A H22A . . 126.2 ?
C21A C22A C23A . . 107.5(7) ?
C23A C22A Fe2A . . 69.6(4) ?
C23A C22A H22A . . 126.2 ?
Fe2A C23A H23A . . 125.5 ?
C22A C23A Fe2A . . 69.7(4) ?
C22A C23A H23A . . 125.6 ?
C24A C23A Fe2A . . 70.8(4) ?
C24A C23A C22A . . 108.8(8) ?
C24A C23A H23A . . 125.6 ?
Fe2A C24A H24A . . 126.2 ?
C20A C24A Fe2A . . 70.4(4) ?
C20A C24A H24A . . 126.1 ?
C23A C24A Fe2A . . 69.0(4) ?
C23A C24A C20A . . 107.8(8) ?
C23A C24A H24A . . 126.1 ?
O1A C25A C16A . . 110.1(5) ?
O1A C25A H25A . . 107.7 ?
O1A C25A C26A . . 106.4(6) ?
C16A C25A H25A . . 107.7 ?
C26A C25A C16A . . 116.8(6) ?
C26A C25A H25A . . 107.7 ?
C25A C26A H26A . . 109.5 ?
C25A C26A H26B . . 109.5 ?
C25A C26A H26C . . 109.5 ?
H26A C26A H26B . . 109.5 ?
H26A C26A H26C . . 109.5 ?
H26B C26A H26C . . 109.5 ?
C35A C34A P1A . . 121.3(4) ?
C39A C34A P1A . . 119.8(4) ?
C39A C34A C35A . . 119.0(5) ?
C34A C35A H35A . . 119.8 ?
C36A C35A C34A . . 120.5(6) ?
C36A C35A H35A . . 119.8 ?
C35A C36A H36A . . 120.3 ?
C37A C36A C35A . . 119.5(6) ?
C37A C36A H36A . . 120.3 ?
C36A C37A H37A . . 120.0 ?
C38A C37A C36A . . 120.1(6) ?
C38A C37A H37A . . 120.0 ?
C37A C38A H38A . . 119.4 ?
C37A C38A C39A . . 121.2(6) ?
C39A C38A H38A . . 119.4 ?
C34A C39A H39A . . 120.1 ?
C38A C39A C34A . . 119.9(6) ?
C38A C39A H39A . . 120.1 ?
C1B Fe1B C2B . . 41.4(2) ?
C1B Fe1B C3B . . 69.1(2) ?
C1B Fe1B C4B . . 69.1(2) ?
C1B Fe1B C5B . . 41.8(2) ?
C1B Fe1B C6B . . 109.7(3) ?
C1B Fe1B C7B . . 125.5(3) ?
C1B Fe1B C8B . . 162.8(4) ?
C1B Fe1B C9B . . 156.6(4) ?
C1B Fe1B C10B . . 122.2(3) ?
C2B Fe1B C3B . . 40.5(2) ?
C2B Fe1B C9B . . 159.4(3) ?
C2B Fe1B C10B . . 159.2(3) ?
C3B Fe1B C10B . . 158.7(4) ?
C4B Fe1B C2B . . 68.5(3) ?
C4B Fe1B C3B . . 40.6(3) ?
C4B Fe1B C5B . . 40.8(3) ?
C4B Fe1B C6B . . 161.3(4) ?
C4B Fe1B C7B . . 155.7(3) ?
C4B Fe1B C8B . . 119.1(3) ?
C4B Fe1B C9B . . 105.2(4) ?
C4B Fe1B C10B . . 122.6(4) ?
C5B Fe1B C2B . . 69.7(2) ?
C5B Fe1B C3B . . 69.0(3) ?
C5B Fe1B C6B . . 125.9(3) ?
C5B Fe1B C7B . . 162.8(3) ?
C5B Fe1B C8B . . 153.8(4) ?
C5B Fe1B C9B . . 119.2(4) ?
C5B Fe1B C10B . . 106.5(4) ?
C6B Fe1B C2B . . 123.8(4) ?
C6B Fe1B C3B . . 157.7(4) ?
C6B Fe1B C7B . . 40.1(4) ?
C6B Fe1B C9B . . 68.1(4) ?
C6B Fe1B C10B . . 41.1(4) ?
C7B Fe1B C2B . . 108.3(4) ?
C7B Fe1B C3B . . 121.3(4) ?
C7B Fe1B C9B . . 68.9(4) ?
C7B Fe1B C10B . . 69.0(5) ?
C8B Fe1B C2B . . 124.6(4) ?
C8B Fe1B C3B . . 106.5(3) ?
C8B Fe1B C6B . . 67.6(3) ?
C8B Fe1B C7B . . 41.4(4) ?
C8B Fe1B C9B . . 39.9(4) ?
C8B Fe1B C10B . . 67.9(4) ?
C9B Fe1B C3B . . 122.1(3) ?
C9B Fe1B C10B . . 40.5(4) ?
C15B Fe2B C16B . . 41.9(2) ?
C15B Fe2B C17B . . 69.1(2) ?
C15B Fe2B C18B . . 69.2(2) ?
C15B Fe2B C19B . . 41.3(2) ?
C15B Fe2B C20B . . 109.9(3) ?
C15B Fe2B C21B . . 128.1(4) ?
C15B Fe2B C22B . . 164.5(6) ?
C15B Fe2B C23B . . 155.4(5) ?
C15B Fe2B C24B . . 122.2(3) ?
C16B Fe2B C18B . . 69.0(3) ?
C16B Fe2B C19B . . 69.5(3) ?
C16B Fe2B C20B . . 123.0(3) ?
C16B Fe2B C21B . . 108.6(4) ?
C16B Fe2B C24B . . 158.1(3) ?
C17B Fe2B C16B . . 40.9(3) ?
C17B Fe2B C18B . . 40.0(3) ?
C17B Fe2B C19B . . 68.0(3) ?
C17B Fe2B C20B . . 157.5(3) ?
C17B Fe2B C21B . . 120.4(3) ?
C17B Fe2B C24B . . 160.2(3) ?
C19B Fe2B C18B . . 40.7(2) ?
C19B Fe2B C20B . . 127.0(3) ?
C19B Fe2B C21B . . 165.9(4) ?
C19B Fe2B C24B . . 108.6(3) ?
C20B Fe2B C18B . . 162.2(3) ?
C20B Fe2B C21B . . 41.5(3) ?
C21B Fe2B C18B . . 152.9(4) ?
C22B Fe2B C16B . . 125.3(5) ?
C22B Fe2B C17B . . 106.7(4) ?
C22B Fe2B C18B . . 117.8(4) ?
C22B Fe2B C19B . . 152.4(5) ?
C22B Fe2B C20B . . 68.0(4) ?
C22B Fe2B C21B . . 40.2(5) ?
C22B Fe2B C23B . . 39.4(6) ?
C22B Fe2B C24B . . 66.7(5) ?
C23B Fe2B C16B . . 160.6(5) ?
C23B Fe2B C17B . . 123.3(4) ?
C23B Fe2B C18B . . 105.6(3) ?
C23B Fe2B C19B . . 119.3(4) ?
C23B Fe2B C20B . . 67.4(4) ?
C23B Fe2B C21B . . 67.2(5) ?
C23B Fe2B C24B . . 39.9(4) ?
C24B Fe2B C18B . . 124.7(3) ?
C24B Fe2B C20B . . 39.7(3) ?
C24B Fe2B C21B . . 67.6(4) ?
C1B P1B S1B . . 117.24(19) ?
C1B P1B C34B . . 103.4(3) ?
C15B P1B S1B . . 116.4(2) ?
C15B P1B C1B . . 104.2(3) ?
C15B P1B C34B . . 101.9(2) ?
C34B P1B S1B . . 111.9(2) ?
C25B O1B H1B . . 109.5 ?
P1B C1B Fe1B . . 126.8(3) ?
C2B C1B Fe1B . . 70.6(3) ?
C2B C1B P1B . . 129.1(5) ?
C2B C1B C5B . . 107.8(5) ?
C5B C1B Fe1B . . 69.3(3) ?
C5B C1B P1B . . 123.1(4) ?
C1B C2B Fe1B . . 68.0(3) ?
C1B C2B C11B . . 127.5(5) ?
C3B C2B Fe1B . . 70.0(4) ?
C3B C2B C1B . . 107.7(6) ?
C3B C2B C11B . . 124.9(6) ?
C11B C2B Fe1B . . 127.4(5) ?
Fe1B C3B H3B . . 127.7 ?
C2B C3B Fe1B . . 69.4(4) ?
C2B C3B H3B . . 126.2 ?
C4B C3B Fe1B . . 68.3(4) ?
C4B C3B C2B . . 107.6(5) ?
C4B C3B H3B . . 126.2 ?
Fe1B C4B H4B . . 125.8 ?
C3B C4B Fe1B . . 71.1(4) ?
C3B C4B H4B . . 125.1 ?
C5B C4B Fe1B . . 69.7(4) ?
C5B C4B C3B . . 109.9(6) ?
C5B C4B H4B . . 125.1 ?
Fe1B C5B H5B . . 126.6 ?
C1B C5B Fe1B . . 68.9(3) ?
C1B C5B H5B . . 126.5 ?
C4B C5B Fe1B . . 69.6(4) ?
C4B C5B C1B . . 107.0(6) ?
C4B C5B H5B . . 126.5 ?
Fe1B C6B H6B . . 125.7 ?
C7B C6B Fe1B . . 70.3(4) ?
C7B C6B H6B . . 124.8 ?
C7B C6B C10B . . 110.4(8) ?
C10B C6B Fe1B . . 70.8(5) ?
C10B C6B H6B . . 124.8 ?
Fe1B C7B H7B . . 125.9 ?
C6B C7B Fe1B . . 69.6(5) ?
C6B C7B H7B . . 127.1 ?
C6B C7B C8B . . 105.7(10) ?
C8B C7B Fe1B . . 68.9(5) ?
C8B C7B H7B . . 127.1 ?
Fe1B C8B H8B . . 125.6 ?
C7B C8B Fe1B . . 69.7(4) ?
C7B C8B H8B . . 125.1 ?
C9B C8B Fe1B . . 71.1(5) ?
C9B C8B C7B . . 109.8(8) ?
C9B C8B H8B . . 125.1 ?
Fe1B C9B H9B . . 126.5 ?
C8B C9B Fe1B . . 69.0(5) ?
C8B C9B H9B . . 125.9 ?
C8B C9B C10B . . 108.2(10) ?
C10B C9B Fe1B . . 70.2(5) ?
C10B C9B H9B . . 125.9 ?
Fe1B C10B H10B . . 127.1 ?
C6B C10B Fe1B . . 68.1(5) ?
C6B C10B H10B . . 127.1 ?
C9B C10B Fe1B . . 69.2(5) ?
C9B C10B C6B . . 105.9(10) ?
C9B C10B H10B . . 127.1 ?
C2B C11B H11B . . 118.6 ?
C12B C11B C2B . . 122.9(7) ?
C12B C11B H11B . . 118.6 ?
C11B C12B H12C . . 120.0 ?
C11B C12B H12D . . 120.0 ?
H12C C12B H12D . . 120.0 ?
P1B C15B Fe2B . . 133.1(3) ?
C16B C15B Fe2B . . 69.7(4) ?
C16B C15B P1B . . 127.3(5) ?
C19B C15B Fe2B . . 70.0(3) ?
C19B C15B P1B . . 124.5(4) ?
C19B C15B C16B . . 107.4(5) ?
C15B C16B Fe2B . . 68.4(4) ?
C15B C16B C25B . . 124.0(6) ?
C17B C16B Fe2B . . 69.5(4) ?
C17B C16B C15B . . 106.2(6) ?
C17B C16B C25B . . 129.4(6) ?
C25B C16B Fe2B . . 131.8(7) ?
Fe2B C17B H17B . . 126.5 ?
C16B C17B Fe2B . . 69.6(4) ?
C16B C17B H17B . . 124.9 ?
C18B C17B Fe2B . . 70.7(4) ?
C18B C17B C16B . . 110.2(5) ?
C18B C17B H17B . . 124.9 ?
Fe2B C18B H18B . . 127.0 ?
C17B C18B Fe2B . . 69.3(4) ?
C17B C18B H18B . . 126.2 ?
C17B C18B C19B . . 107.7(6) ?
C19B C18B Fe2B . . 69.0(3) ?
C19B C18B H18B . . 126.2 ?
Fe2B C19B H19B . . 126.8 ?
C15B C19B Fe2B . . 68.7(3) ?
C15B C19B H19B . . 125.8 ?
C18B C19B Fe2B . . 70.3(3) ?
C18B C19B C15B . . 108.4(5) ?
C18B C19B H19B . . 125.8 ?
Fe2B C20B H20B . . 125.5 ?
C21B C20B Fe2B . . 69.3(4) ?
C21B C20B H20B . . 126.6 ?
C24B C20B Fe2B . . 70.1(4) ?
C24B C20B H20B . . 126.6 ?
C24B C20B C21B . . 106.7(8) ?
Fe2B C21B H21B . . 126.1 ?
C20B C21B Fe2B . . 69.2(4) ?
C20B C21B H21B . . 126.8 ?
C22B C21B Fe2B . . 69.4(5) ?
C22B C21B C20B . . 106.3(10) ?
C22B C21B H21B . . 126.8 ?
Fe2B C22B H22B . . 125.4 ?
C21B C22B Fe2B . . 70.5(6) ?
C21B C22B H22B . . 125.4 ?
C23B C22B Fe2B . . 70.4(5) ?
C23B C22B C21B . . 109.3(9) ?
C23B C22B H22B . . 125.4 ?
Fe2B C23B H23B . . 125.1 ?
C22B C23B Fe2B . . 70.3(7) ?
C22B C23B H23B . . 125.7 ?
C22B C23B C24B . . 108.7(11) ?
C24B C23B Fe2B . . 70.5(5) ?
C24B C23B H23B . . 125.7 ?
Fe2B C24B H24B . . 126.2 ?
C20B C24B Fe2B . . 70.2(5) ?
C20B C24B C23B . . 109.0(10) ?
C20B C24B H24B . . 125.5 ?
C23B C24B Fe2B . . 69.6(6) ?
C23B C24B H24B . . 125.5 ?
O1B C25B C16B . . 109.3(8) ?
O1B C25B H25B . . 110.3 ?
O1B C25B C26B . . 105.5(7) ?
C16B C25B H25B . . 110.3 ?
C16B C25B C26B . . 111.0(9) ?
C26B C25B H25B . . 110.3 ?
C25B C26B H26D . . 109.5 ?
C25B C26B H26E . . 109.5 ?
C25B C26B H26F . . 109.5 ?
H26D C26B H26E . . 109.5 ?
H26D C26B H26F . . 109.5 ?
H26E C26B H26F . . 109.5 ?
C35B C34B P1B . . 120.6(5) ?
C39B C34B P1B . . 119.8(4) ?
C39B C34B C35B . . 119.6(6) ?
C34B C35B H35B . . 119.9 ?
C36B C35B C34B . . 120.3(6) ?
C36B C35B H35B . . 119.9 ?
C35B C36B H36B . . 120.2 ?
C37B C36B C35B . . 119.6(6) ?
C37B C36B H36B . . 120.2 ?
C36B C37B H37B . . 119.7 ?
C36B C37B C38B . . 120.6(6) ?
C38B C37B H37B . . 119.7 ?
C37B C38B H38B . . 120.3 ?
C37B C38B C39B . . 119.5(6) ?
C39B C38B H38B . . 120.3 ?
C34B C39B C38B . . 120.4(6) ?
C34B C39B H39B . . 119.8 ?
C38B C39B H39B . . 119.8 ?

loop_
_geom_bond_atom_site_label_1
_geom_bond_atom_site_label_2
_geom_bond_site_symmetry_2
_geom_bond_distance
_geom_bond_publ_flag
Fe1A C1A . 2.023(5) ?
Fe1A C2A . 2.041(5) ?
Fe1A C3A . 2.035(6) ?
Fe1A C4A . 2.053(6) ?
Fe1A C5A . 2.032(5) ?
Fe1A C6A . 2.048(6) ?
Fe1A C7A . 2.050(6) ?
Fe1A C8A . 2.036(6) ?
Fe1A C9A . 2.039(5) ?
Fe1A C10A . 2.035(6) ?
Fe2A C15A . 2.026(5) ?
Fe2A C16A . 2.029(5) ?
Fe2A C17A . 2.034(5) ?
Fe2A C18A . 2.057(6) ?
Fe2A C19A . 2.039(6) ?
Fe2A C20A . 2.067(7) ?
Fe2A C21A . 2.034(7) ?
Fe2A C22A . 2.029(7) ?
Fe2A C23A . 2.028(7) ?
Fe2A C24A . 2.052(7) ?
S1A P1A . 1.9552(18) ?
P1A C1A . 1.797(5) ?
P1A C15A . 1.793(5) ?
P1A C34A . 1.822(5) ?
O1A H1A . 0.8400 ?
O1A C25A . 1.460(7) ?
C1A C2A . 1.454(7) ?
C1A C5A . 1.436(7) ?
C2A C3A . 1.432(8) ?
C2A C11A . 1.456(8) ?
C3A H3A . 0.9500 ?
C3A C4A . 1.418(9) ?
C4A H4A . 0.9500 ?
C4A C5A . 1.413(8) ?
C5A H5A . 0.9500 ?
C6A H6A . 0.9500 ?
C6A C7A . 1.425(8) ?
C6A C10A . 1.412(8) ?
C7A H7A . 0.9500 ?
C7A C8A . 1.417(9) ?
C8A H8A . 0.9500 ?
C8A C9A . 1.420(8) ?
C9A H9A . 0.9500 ?
C9A C10A . 1.424(8) ?
C10A H10A . 0.9500 ?
C11A H11A . 0.9500 ?
C11A C12A . 1.305(9) ?
C12A H12A . 0.9500 ?
C12A H12B . 0.9500 ?
C15A C16A . 1.444(7) ?
C15A C19A . 1.443(7) ?
C16A C17A . 1.420(8) ?
C16A C25A . 1.513(8) ?
C17A H17A . 0.9500 ?
C17A C18A . 1.404(9) ?
C18A H18A . 0.9500 ?
C18A C19A . 1.427(8) ?
C19A H19A . 0.9500 ?
C20A H20A . 0.9500 ?
C20A C21A . 1.425(11) ?
C20A C24A . 1.425(12) ?
C21A H21A . 0.9500 ?
C21A C22A . 1.385(12) ?
C22A H22A . 0.9500 ?
C22A C23A . 1.411(13) ?
C23A H23A . 0.9500 ?
C23A C24A . 1.404(12) ?
C24A H24A . 0.9500 ?
C25A H25A . 1.0000 ?
C25A C26A . 1.463(9) ?
C26A H26A . 0.9800 ?
C26A H26B . 0.9800 ?
C26A H26C . 0.9800 ?
C34A C35A . 1.399(8) ?
C34A C39A . 1.397(8) ?
C35A H35A . 0.9500 ?
C35A C36A . 1.399(8) ?
C36A H36A . 0.9500 ?
C36A C37A . 1.382(11) ?
C37A H37A . 0.9500 ?
C37A C38A . 1.378(10) ?
C38A H38A . 0.9500 ?
C38A C39A . 1.379(8) ?
C39A H39A . 0.9500 ?
Fe1B C1B . 2.016(5) ?
Fe1B C2B . 2.050(7) ?
Fe1B C3B . 2.058(6) ?
Fe1B C4B . 2.021(7) ?
Fe1B C5B . 2.022(6) ?
Fe1B C6B . 2.035(7) ?
Fe1B C7B . 2.043(8) ?
Fe1B C8B . 2.031(7) ?
Fe1B C9B . 2.058(8) ?
Fe1B C10B . 2.071(9) ?
Fe2B C15B . 2.017(6) ?
Fe2B C16B . 2.034(7) ?
Fe2B C17B . 2.034(7) ?
Fe2B C18B . 2.051(6) ?
Fe2B C19B . 2.035(6) ?
Fe2B C20B . 2.038(6) ?
Fe2B C21B . 2.039(7) ?
Fe2B C22B . 2.024(8) ?
Fe2B C23B . 2.025(10) ?
Fe2B C24B . 2.036(8) ?
S1B P1B . 1.959(2) ?
P1B C1B . 1.798(6) ?
P1B C15B . 1.791(5) ?
P1B C34B . 1.830(6) ?
O1B H1B . 0.8400 ?
O1B C25B . 1.458(14) ?
C1B C2B . 1.439(8) ?
C1B C5B . 1.440(8) ?
C2B C3B . 1.424(9) ?
C2B C11B . 1.469(9) ?
C3B H3B . 0.9500 ?
C3B C4B . 1.417(10) ?
C4B H4B . 0.9500 ?
C4B C5B . 1.408(9) ?
C5B H5B . 0.9500 ?
C6B H6B . 0.9500 ?
C6B C7B . 1.398(13) ?
C6B C10B . 1.441(15) ?
C7B H7B . 0.9500 ?
C7B C8B . 1.440(13) ?
C8B H8B . 0.9500 ?
C8B C9B . 1.396(14) ?
C9B H9B . 0.9500 ?
C9B C10B . 1.431(12) ?
C10B H10B . 0.9500 ?
C11B H11B . 0.9500 ?
C11B C12B . 1.329(10) ?
C12B H12C . 0.9500 ?
C12B H12D . 0.9500 ?
C15B C16B . 1.449(8) ?
C15B C19B . 1.430(8) ?
C16B C17B . 1.421(9) ?
C16B C25B . 1.507(11) ?
C17B H17B . 0.9500 ?
C17B C18B . 1.398(10) ?
C18B H18B . 0.9500 ?
C18B C19B . 1.420(8) ?
C19B H19B . 0.9500 ?
C20B H20B . 0.9500 ?
C20B C21B . 1.443(12) ?
C20B C24B . 1.383(11) ?
C21B H21B . 0.9500 ?
C21B C22B . 1.395(18) ?
C22B H22B . 0.9500 ?
C22B C23B . 1.364(19) ?
C23B H23B . 0.9500 ?
C23B C24B . 1.385(14) ?
C24B H24B . 0.9500 ?
C25B H25B . 1.0000 ?
C25B C26B . 1.540(12) ?
C26B H26D . 0.9800 ?
C26B H26E . 0.9800 ?
C26B H26F . 0.9800 ?
C34B C35B . 1.392(8) ?
C34B C39B . 1.379(8) ?
C35B H35B . 0.9500 ?
C35B C36B . 1.384(9) ?
C36B H36B . 0.9500 ?
C36B C37B . 1.379(10) ?
C37B H37B . 0.9500 ?
C37B C38B . 1.385(9) ?
C38B H38B . 0.9500 ?
C38B C39B . 1.387(9) ?
C39B H39B . 0.9500 ?

loop_
_geom_torsion_atom_site_label_1
_geom_torsion_atom_site_label_2
_geom_torsion_atom_site_label_3
_geom_torsion_atom_site_label_4
_geom_torsion_site_symmetry_1
_geom_torsion_site_symmetry_2
_geom_torsion_site_symmetry_3
_geom_torsion_site_symmetry_4
_geom_torsion
_geom_torsion_publ_flag
Fe1A C1A C2A C3A . . . . 59.0(4) ?
Fe1A C1A C2A C11A . . . . -115.1(6) ?
Fe1A C1A C5A C4A . . . . -59.6(4) ?
Fe1A C2A C3A C4A . . . . 59.4(4) ?
Fe1A C2A C11A C12A . . . . 86.6(9) ?
Fe1A C3A C4A C5A . . . . 58.0(4) ?
Fe1A C4A C5A C1A . . . . 58.6(4) ?
Fe1A C6A C7A C8A . . . . -58.9(4) ?
Fe1A C6A C10A C9A . . . . 59.4(4) ?
Fe1A C7A C8A C9A . . . . -59.4(4) ?
Fe1A C8A C9A C10A . . . . -59.3(4) ?
Fe1A C9A C10A C6A . . . . -59.7(4) ?
Fe2A C15A C16A C17A . . . . 59.8(4) ?
Fe2A C15A C16A C25A . . . . -125.4(5) ?
Fe2A C15A C19A C18A . . . . -59.8(4) ?
Fe2A C16A C17A C18A . . . . 59.3(4) ?
Fe2A C16A C25A O1A . . . . -174.7(4) ?
Fe2A C16A C25A C26A . . . . 63.9(8) ?
Fe2A C17A C18A C19A . . . . 58.1(4) ?
Fe2A C18A C19A C15A . . . . 58.8(4) ?
Fe2A C20A C21A C22A . . . . -59.4(5) ?
Fe2A C20A C24A C23A . . . . 59.0(5) ?
Fe2A C21A C22A C23A . . . . -59.9(5) ?
Fe2A C22A C23A C24A . . . . -60.2(5) ?
Fe2A C23A C24A C20A . . . . -59.9(5) ?
S1A P1A C1A Fe1A . . . . 58.3(4) ?
S1A P1A C1A C2A . . . . -35.4(6) ?
S1A P1A C1A C5A . . . . 148.4(4) ?
S1A P1A C15A Fe2A . . . . 45.8(4) ?
S1A P1A C15A C16A . . . . -48.6(5) ?
S1A P1A C15A C19A . . . . 137.5(4) ?
S1A P1A C34A C35A . . . . 157.1(4) ?
S1A P1A C34A C39A . . . . -22.1(4) ?
P1A C1A C2A Fe1A . . . . 123.8(5) ?
P1A C1A C2A C3A . . . . -177.2(4) ?
P1A C1A C2A C11A . . . . 8.7(9) ?
P1A C1A C5A Fe1A . . . . -123.5(4) ?
P1A C1A C5A C4A . . . . 176.8(4) ?
P1A C15A C16A Fe2A . . . . 125.9(4) ?
P1A C15A C16A C17A . . . . -174.2(4) ?
P1A C15A C16A C25A . . . . 0.5(8) ?
P1A C15A C19A Fe2A . . . . -126.0(4) ?
P1A C15A C19A C18A . . . . 174.3(4) ?
P1A C34A C35A C36A . . . . -179.7(4) ?
P1A C34A C39A C38A . . . . 179.4(4) ?
C1A P1A C15A Fe2A . . . . -83.8(4) ?
C1A P1A C15A C16A . . . . -178.2(4) ?
C1A P1A C15A C19A . . . . 7.9(5) ?
C1A P1A C34A C35A . . . . -75.6(5) ?
C1A P1A C34A C39A . . . . 105.2(4) ?
C1A C2A C3A Fe1A . . . . -58.4(4) ?
C1A C2A C3A C4A . . . . 0.9(7) ?
C1A C2A C11A C12A . . . . 173.3(8) ?
C2A C1A C5A Fe1A . . . . 59.6(4) ?
C2A C1A C5A C4A . . . . 0.0(6) ?
C2A C3A C4A Fe1A . . . . -58.9(4) ?
C2A C3A C4A C5A . . . . -1.0(7) ?
C3A C2A C11A C12A . . . . 0.3(12) ?
C3A C4A C5A Fe1A . . . . -58.0(4) ?
C3A C4A C5A C1A . . . . 0.6(6) ?
C5A C1A C2A Fe1A . . . . -59.5(4) ?
C5A C1A C2A C3A . . . . -0.6(6) ?
C5A C1A C2A C11A . . . . -174.6(6) ?
C6A C7A C8A Fe1A . . . . 59.1(4) ?
C6A C7A C8A C9A . . . . -0.3(7) ?
C7A C6A C10A Fe1A . . . . -59.2(4) ?
C7A C6A C10A C9A . . . . 0.2(7) ?
C7A C8A C9A Fe1A . . . . 59.7(4) ?
C7A C8A C9A C10A . . . . 0.4(7) ?
C8A C9A C10A Fe1A . . . . 59.4(4) ?
C8A C9A C10A C6A . . . . -0.3(7) ?
C10A C6A C7A Fe1A . . . . 58.9(4) ?
C10A C6A C7A C8A . . . . 0.1(7) ?
C11A C2A C3A Fe1A . . . . 115.8(6) ?
C11A C2A C3A C4A . . . . 175.2(6) ?
C15A P1A C1A Fe1A . . . . -172.6(3) ?
C15A P1A C1A C2A . . . . 93.7(5) ?
C15A P1A C1A C5A . . . . -82.5(5) ?
C15A P1A C34A C35A . . . . 31.8(5) ?
C15A P1A C34A C39A . . . . -147.4(4) ?
C15A C16A C17A Fe2A . . . . -59.4(3) ?
C15A C16A C17A C18A . . . . -0.1(6) ?
C15A C16A C25A O1A . . . . -81.6(7) ?
C15A C16A C25A C26A . . . . 157.0(6) ?
C16A C15A C19A Fe2A . . . . 59.1(3) ?
C16A C15A C19A C18A . . . . -0.7(6) ?
C16A C17A C18A Fe2A . . . . -58.4(4) ?
C16A C17A C18A C19A . . . . -0.3(7) ?
C17A C16A C25A O1A . . . . 92.2(6) ?
C17A C16A C25A C26A . . . . -29.2(9) ?
C17A C18A C19A Fe2A . . . . -58.1(4) ?
C17A C18A C19A C15A . . . . 0.6(7) ?
C19A C15A C16A Fe2A . . . . -59.4(4) ?
C19A C15A C16A C17A . . . . 0.5(6) ?
C19A C15A C16A C25A . . . . 175.2(5) ?
C20A C21A C22A Fe2A . . . . 60.1(5) ?
C20A C21A C22A C23A . . . . 0.2(8) ?
C21A C20A C24A Fe2A . . . . -58.6(5) ?
C21A C20A C24A C23A . . . . 0.4(8) ?
C21A C22A C23A Fe2A . . . . 60.3(5) ?
C21A C22A C23A C24A . . . . 0.1(8) ?
C22A C23A C24A Fe2A . . . . 59.5(5) ?
C22A C23A C24A C20A . . . . -0.3(8) ?
C24A C20A C21A Fe2A . . . . 59.0(5) ?
C24A C20A C21A C22A . . . . -0.4(8) ?
C25A C16A C17A Fe2A . . . . 125.8(5) ?
C25A C16A C17A C18A . . . . -174.9(5) ?
C34A P1A C1A Fe1A . . . . -64.6(4) ?
C34A P1A C1A C2A . . . . -158.4(5) ?
C34A P1A C1A C5A . . . . 25.4(5) ?
C34A P1A C15A Fe2A . . . . 167.2(3) ?
C34A P1A C15A C16A . . . . 72.8(5) ?
C34A P1A C15A C19A . . . . -101.1(5) ?
C34A C35A C36A C37A . . . . 0.4(9) ?
C35A C34A C39A C38A . . . . 0.2(8) ?
C35A C36A C37A C38A . . . . -0.1(9) ?
C36A C37A C38A C39A . . . . -0.1(10) ?
C37A C38A C39A C34A . . . . 0.1(9) ?
C39A C34A C35A C36A . . . . -0.5(8) ?
Fe1B C1B C2B C3B . . . . 59.0(4) ?
Fe1B C1B C2B C11B . . . . -121.1(7) ?
Fe1B C1B C5B C4B . . . . -59.4(4) ?
Fe1B C2B C3B C4B . . . . 57.7(4) ?
Fe1B C2B C11B C12B . . . . 115.3(8) ?
Fe1B C3B C4B C5B . . . . 59.1(4) ?
Fe1B C4B C5B C1B . . . . 58.9(4) ?
Fe1B C6B C7B C8B . . . . -59.7(5) ?
Fe1B C6B C10B C9B . . . . 59.2(6) ?
Fe1B C7B C8B C9B . . . . -60.0(6) ?
Fe1B C8B C9B C10B . . . . -59.5(6) ?
Fe1B C9B C10B C6B . . . . -58.5(5) ?
Fe2B C15B C16B C17B . . . . 59.5(5) ?
Fe2B C15B C16B C25B . . . . -126.8(9) ?
Fe2B C15B C19B C18B . . . . -59.2(4) ?
Fe2B C16B C17B C18B . . . . 59.1(5) ?
Fe2B C16B C25B O1B . . . . -175.1(5) ?
Fe2B C16B C25B C26B . . . . 68.9(9) ?
Fe2B C17B C18B C19B . . . . 58.6(4) ?
Fe2B C18B C19B C15B . . . . 58.2(4) ?
Fe2B C20B C21B C22B . . . . -59.8(6) ?
Fe2B C20B C24B C23B . . . . 59.0(6) ?
Fe2B C21B C22B C23B . . . . -59.9(6) ?
Fe2B C22B C23B C24B . . . . -60.3(6) ?
Fe2B C23B C24B C20B . . . . -59.4(6) ?
S1B P1B C1B Fe1B . . . . 57.4(4) ?
S1B P1B C1B C2B . . . . -36.8(6) ?
S1B P1B C1B C5B . . . . 145.2(4) ?
S1B P1B C15B Fe2B . . . . 46.2(5) ?
S1B P1B C15B C16B . . . . -50.4(6) ?
S1B P1B C15B C19B . . . . 140.5(4) ?
S1B P1B C34B C35B . . . . 155.8(4) ?
S1B P1B C34B C39B . . . . -25.5(5) ?
P1B C1B C2B Fe1B . . . . 122.2(5) ?
P1B C1B C2B C3B . . . . -178.9(4) ?
P1B C1B C2B C11B . . . . 1.1(10) ?
P1B C1B C5B Fe1B . . . . -121.3(4) ?
P1B C1B C5B C4B . . . . 179.4(4) ?
P1B C15B C16B Fe2B . . . . 129.3(5) ?
P1B C15B C16B C17B . . . . -171.2(5) ?
P1B C15B C16B C25B . . . . 2.5(11) ?
P1B C15B C19B Fe2B . . . . -129.2(4) ?
P1B C15B C19B C18B . . . . 171.6(4) ?
P1B C34B C35B C36B . . . . 178.6(5) ?
P1B C34B C39B C38B . . . . -177.6(5) ?
C1B P1B C15B Fe2B . . . . -84.5(5) ?
C1B P1B C15B C16B . . . . 178.9(5) ?
C1B P1B C15B C19B . . . . 9.8(5) ?
C1B P1B C34B C35B . . . . -77.1(5) ?
C1B P1B C34B C39B . . . . 101.5(5) ?
C1B C2B C3B Fe1B . . . . -57.7(4) ?
C1B C2B C3B C4B . . . . 0.0(7) ?
C1B C2B C11B C12B . . . . -155.1(7) ?
C2B C1B C5B Fe1B . . . . 60.3(4) ?
C2B C1B C5B C4B . . . . 1.0(7) ?
C2B C3B C4B Fe1B . . . . -58.4(4) ?
C2B C3B C4B C5B . . . . 0.6(7) ?
C3B C2B C11B C12B . . . . 24.8(11) ?
C3B C4B C5B Fe1B . . . . -59.9(5) ?
C3B C4B C5B C1B . . . . -1.0(7) ?
C5B C1B C2B Fe1B . . . . -59.6(4) ?
C5B C1B C2B C3B . . . . -0.6(7) ?
C5B C1B C2B C11B . . . . 179.3(6) ?
C6B C7B C8B Fe1B . . . . 60.2(5) ?
C6B C7B C8B C9B . . . . 0.2(8) ?
C7B C6B C10B Fe1B . . . . -59.3(5) ?
C7B C6B C10B C9B . . . . -0.1(9) ?
C7B C8B C9B Fe1B . . . . 59.2(5) ?
C7B C8B C9B C10B . . . . -0.3(9) ?
C8B C9B C10B Fe1B . . . . 58.7(6) ?
C8B C9B C10B C6B . . . . 0.2(9) ?
C10B C6B C7B Fe1B . . . . 59.6(6) ?
C10B C6B C7B C8B . . . . -0.1(8) ?
C11B C2B C3B Fe1B . . . . 122.4(6) ?
C11B C2B C3B C4B . . . . -179.9(6) ?
C15B P1B C1B Fe1B . . . . -172.4(3) ?
C15B P1B C1B C2B . . . . 93.4(5) ?
C15B P1B C1B C5B . . . . -84.6(5) ?
C15B P1B C34B C35B . . . . 30.8(5) ?
C15B P1B C34B C39B . . . . -150.5(4) ?
C15B C16B C17B Fe2B . . . . -58.8(4) ?
C15B C16B C17B C18B . . . . 0.3(8) ?
C15B C16B C25B O1B . . . . -84.6(8) ?
C15B C16B C25B C26B . . . . 159.4(7) ?
C16B C15B C19B Fe2B . . . . 59.9(4) ?
C16B C15B C19B C18B . . . . 0.7(7) ?
C16B C17B C18B Fe2B . . . . -58.4(5) ?
C16B C17B C18B C19B . . . . 0.1(8) ?
C17B C16B C25B O1B . . . . 87.6(11) ?
C17B C16B C25B C26B . . . . -28.4(14) ?
C17B C18B C19B Fe2B . . . . -58.7(5) ?
C17B C18B C19B C15B . . . . -0.5(7) ?
C19B C15B C16B Fe2B . . . . -60.1(4) ?
C19B C15B C16B C17B . . . . -0.6(7) ?
C19B C15B C16B C25B . . . . 173.1(8) ?
C20B C21B C22B Fe2B . . . . 59.7(6) ?
C20B C21B C22B C23B . . . . -0.2(10) ?
C21B C20B C24B Fe2B . . . . -59.9(5) ?
C21B C20B C24B C23B . . . . -0.9(8) ?
C21B C22B C23B Fe2B . . . . 59.9(7) ?
C21B C22B C23B C24B . . . . -0.4(11) ?
C22B C23B C24B Fe2B . . . . 60.2(7) ?
C22B C23B C24B C20B . . . . 0.8(10) ?
C24B C20B C21B Fe2B . . . . 60.4(5) ?
C24B C20B C21B C22B . . . . 0.7(9) ?
C25B C16B C17B Fe2B . . . . 127.9(10) ?
C25B C16B C17B C18B . . . . -173.0(9) ?
C34B P1B C1B Fe1B . . . . -66.2(4) ?
C34B P1B C1B C2B . . . . -160.4(5) ?
C34B P1B C1B C5B . . . . 21.6(5) ?
C34B P1B C15B Fe2B . . . . 168.2(4) ?
C34B P1B C15B C16B . . . . 71.6(6) ?
C34B P1B C15B C19B . . . . -97.5(5) ?
C34B C35B C36B C37B . . . . -1.3(10) ?
C35B C34B C39B C38B . . . . 1.1(9) ?
C35B C36B C37B C38B . . . . 1.8(11) ?
C36B C37B C38B C39B . . . . -0.8(11) ?
C37B C38B C39B C34B . . . . -0.6(10) ?
C39B C34B C35B C36B . . . . -0.1(9) ?
